data_2006088
loop_
_publ_author_name
'Hazell, Alan'
'Overgaard, Jacob'
'Lausen, S\/oren Konstmann'
'Hu, Hongjuan'
'Khoo, Lian Ee'

_publ_section_title
;
 2-[2-(Dimethylamino)ethylammoniomethyl]-4-nitrophenolate
;
_journal_issue 5
_journal_name_full 'Acta Crystallographica Section C'
_journal_page_first 640
_journal_page_last 641
_journal_paper_doi 10.1107/S0108270196015491
_journal_volume 53
_journal_year 1997
_chemical_formula_moiety 'C11 H17 N3 O3'
_chemical_formula_sum 'C11 H17 N3 O3'
_chemical_formula_weight 239.27
_chemical_melting_point 431.6(5)
_chemical_name_systematic
;
N-(2'-Dimethylaminoethyl)-2-hydroxy-5-nitrobenzylamine
;
_space_group_IT_number 15
_space_group_name_Hall '-C 2yc'
_space_group_name_H-M_alt 'C 1 2/c 1'
_symmetry_cell_setting monoclinic
_symmetry_space_group_name_Hall '-C 2yc'
_symmetry_space_group_name_H-M 'C 1 2/c 1'
_atom_type_scat_source IntTabIV
_cell_angle_alpha 90
_cell_angle_beta 109.044(11)
_cell_angle_gamma 90
_cell_formula_units_Z 8
_cell_length_a 19.818(4)
_cell_length_b 6.676(2)
_cell_length_c 20.035(4)
_cell_measurement_reflns_used 30
_cell_measurement_temperature 294
_cell_measurement_theta_max 26.3
_cell_measurement_theta_min 17.2
_cell_volume 2505.7(10)
_computing_cell_refinement MAD
_computing_data_collection 'MAD (Allibon, 1995)'
_computing_data_reduction 'KRYSTAL (Hazell, 1995)'
_computing_molecular_graphics 'ORTEPIII (Burnett & Johnson, 1996) and KRYSTAL'
_computing_structure_refinement 'modified ORFLS (Busing, Martin & Levy, 1962) and KRYSTAL'
_computing_structure_solution 'SIR92 (Altomare et al., 1994) and KRYSTAL'
_diffrn_ambient_temperature 294
_diffrn_measurement_device Huber
_diffrn_measurement_method \q/2\q
_diffrn_radiation_monochromator graphite
_diffrn_radiation_source xray_tube
_diffrn_radiation_type MoK\a
_diffrn_radiation_wavelength 0.71073
_diffrn_reflns_av_R_equivalents 0.059
_diffrn_reflns_limit_h_max 20
_diffrn_reflns_limit_h_min -23
_diffrn_reflns_limit_k_max 7
_diffrn_reflns_limit_k_min 0
_diffrn_reflns_limit_l_max 23
_diffrn_reflns_limit_l_min 0
_diffrn_reflns_number 2653
_diffrn_reflns_theta_max 25
_diffrn_reflns_theta_min 2
_diffrn_standards_decay_% 5
_diffrn_standards_interval_count 50
_diffrn_standards_number 2
_exptl_absorpt_coefficient_mu 0.094
_exptl_absorpt_correction_T_max 0.994
_exptl_absorpt_correction_T_min 0.965
_exptl_absorpt_correction_type integration
_exptl_crystal_colour yellow
_exptl_crystal_density_diffrn 1.269
_exptl_crystal_density_method 'not measured'
_exptl_crystal_description 'hexagonal plate'
_exptl_crystal_F_000 1024
_exptl_crystal_size_max 0.475
_exptl_crystal_size_mid 0.475
_exptl_crystal_size_min 0.070
_refine_diff_density_max 0.13(3)
_refine_diff_density_min -0.12(3)
_refine_ls_extinction_coef 17.E3(4)
_refine_ls_extinction_method 'Becker & Coppens (1974) type 1, Lorentzian isotropic'
_refine_ls_goodness_of_fit_obs 1.28
_refine_ls_hydrogen_treatment 'H atoms: see below'
_refine_ls_matrix_type full
_refine_ls_number_constraints 0
_refine_ls_number_parameters 163
_refine_ls_number_reflns 1534
_refine_ls_number_restraints 0
_refine_ls_R_factor_obs .065
_refine_ls_shift/esd_max 0.0010
_refine_ls_shift/esd_mean 0.0001
_refine_ls_structure_factor_coef F
_refine_ls_weighting_details 'w = 1/{[\s~cs~(F^2^) + 1.03F^2^]^1/2^ - |F|}^2^'
_refine_ls_weighting_scheme calc
_refine_ls_wR_factor_obs .069
_reflns_number_observed 1534
_reflns_number_total 2205
_reflns_observed_criterion I>\s(I)
_cod_data_source_file ab1425.cif
_cod_data_source_block I
_cod_depositor_comments
;
 Changing symmetry operators '-x,-y,-x' and '1/2-x,1/2-y,-x'
 to '-x,-y,-z' and '1/2-x,1/2-y,-z' since the former are not
 required by the declared space group '-C 2yc' and the latter
 are.

 Antanas Vaitkus,
 2017-01-19

 Adding the _atom_site_type_symbol data item.

 Antanas Vaitkus,
 2017-01-19

The following automatic conversions were performed:

'_chemical_melting_point' value '158-159\%C' was changed to
'431.6(5)' - it was converted from degrees Celsius(C) to Kelvins(K),
the average value was taken and precision was
estimated.

'_atom_site_thermal_displace_type' tag value 'Uij' was
replaced with 'Uani' value 17 times.

Automatic conversion script
Id: cif_fix_values 1646 2011-03-28 12:23:43Z adriana 

The following automatic conversions were performed:

'_chemical_melting_point' value '158-159\%C' was changed to
'431.6(5)' - it was converted from degrees Celsius(C) to Kelvins(K),
the average value was taken and precision was estimated.

Automatic conversion script
Id: cif_fix_values 1715 2011-07-08 13:25:40Z adriana 

The following automatic conversions were performed:

'_refine_ls_weighting_scheme' value 'w = 1/{[\s~cs~(F^2^) +
1.03F^2^]^1/2^ - |F|}^2^' was changed to 'calc'. New tag
'_refine_ls_weighting_details' was created. The value of the new tag
was set to 'w = 1/{[\s~cs~(F^2^) + 1.03F^2^]^1/2^ - |F|}^2^'.

Automatic conversion script
Id: cif_fix_values 3143 2015-03-26 13:38:13Z robertas 
;
_cod_original_cell_volume 2506.0(10)
_cod_original_sg_symbol_H-M 'C 2/c'
_cod_database_code 2006088

loop_
_symmetry_equiv_pos_as_xyz
x,y,z
-x,-y,-z
-x,y,1/2-z
x,-y,1/2+z
1/2+x,1/2+y,z
1/2-x,1/2-y,-z
1/2+x,1/2-y,1/2+z
1/2-x,1/2+y,1/2-z

loop_
_atom_site_aniso_label
_atom_site_aniso_U_11
_atom_site_aniso_U_22
_atom_site_aniso_U_33
_atom_site_aniso_U_12
_atom_site_aniso_U_13
_atom_site_aniso_U_23
O1 .0670(10) .082(2) .0620(10) -.0060(10) -.0040(10) -.0330(10)
O2 .0810(10) .091(2) .086(2) .0240(10) -.0060(10) .010(2)
O3 .0770(10) .098(2) .066(2) .002(2) -.0070(10) -.028(2)
N1 .055(2) .076(2) .045(2) .006(2) .0020(10) .005(2)
N2 .0430(10) .053(2) .0350(10) .0070(10) .0000(10) .0070(10)
N3 .051(2) .060(2) .049(2) .0010(10) .0140(10) .006(2)
C1 .046(2) .054(2) .044(2) -.005(2) .0110(10) -.011(2)
C2 .056(2) .051(2) .071(2) -.001(2) .016(2) -.019(2)
C3 .052(2) .055(2) .062(2) .012(2) .019(2) .002(2)
C4 .041(2) .053(2) .035(2) .002(2) .0070(10) .002(2)
C5 .039(2) .046(2) .036(2) -.0010(10) .0070(10) -.0030(10)
C6 .0390(10) .044(2) .0340(10) .0010(10) .0030(10) -.0020(10)
C7 .045(2) .048(2) .045(2) .0000(10) .0040(10) -.001(2)
C8 .051(2) .056(2) .037(2) .011(2) .0080(10) .003(2)
C9 .055(2) .070(3) .050(2) .012(2) .021(2) .009(2)
C10 .077(3) .067(3) .080(3) .005(2) .020(2) .007(2)
C11 .080(2) .115(4) .067(2) -.015(2) .017(2) .008(2)

loop_
_atom_site_label
_atom_site_type_symbol
_atom_site_fract_x
_atom_site_fract_y
_atom_site_fract_z
_atom_site_U_iso_or_equiv
_atom_site_thermal_displace_type
O1 O .17770(10) .4668(4) .22960(10) .0670(10) Uani
O2 O -.12600(10) .4592(4) .00740(10) .0810(10) Uani
O3 O -.09120(10) .1613(5) -.00700(10) .0770(10) Uani
N1 N -.08010(10) .3277(5) .02110(10) .055(2) Uani
N2 N .23260(10) .1830(5) .16940(10) .0430(10) Uani
N3 N .33280(10) .4737(4) .15740(10) .051(2) Uani
C1 C .1172(2) .4379(5) .1802(2) .046(2) Uani
C2 C .0628(2) .5841(5) .1608(2) .056(2) Uani
C3 C -.0006(2) .5485(5) .1085(2) .052(2) Uani
C4 C -.01210(10) .3653(5) .07400(10) .041(2) Uani
C5 C .04010(10) .2192(5) .09050(10) .039(2) Uani
C6 C .10430(10) .2523(5) .14330(10) .0390(10) Uani
C7 C .16130(10) .0967(5) .16460(10) .045(2) Uani
C8 C .2442(2) .2130(5) .10100(10) .051(2) Uani
C9 C .3185(2) .2951(6) .1138(2) .055(2) Uani
C10 C .2927(2) .6441(6) .1200(2) .077(3) Uani
C11 C .4085(2) .5192(7) .1817(2) .080(2) Uani
HN2a H .233(2) .301(6) .194(2) .065(12) Uiso
HN2b H .267(2) .108(5) .200(2) .061(10) Uiso
H2 H .070 .709 .185 .068 Uiso
H3 H -.037 .649 .096 .062 Uiso
H5 H .032 .096 .065 .047 Uiso
H7a H .164 .044 .209 .054 Uiso
H7b H .150 -.008 .131 .054 Uiso
H8a H .210 .305 .073 .061 Uiso
H8b H .239 .089 .077 .061 Uiso
H9a H .352 .195 .137 .066 Uiso
H9b H .324 .327 .070 .066 Uiso
H10a H .302 .761 .149 .092 Uiso
H10b H .243 .614 .106 .092 Uiso
H10c H .306 .668 .079 .092 Uiso
H11a H .418 .636 .210 .096 Uiso
H11b H .424 .540 .142 .096 Uiso
H11c H .434 .409 .209 .096 Uiso

loop_
_geom_angle_atom_site_label_1
_geom_angle_atom_site_label_2
_geom_angle_atom_site_label_3
_geom_angle
_geom_angle_publ_flag
O1 C1 C2 122.7(3) yes
O1 C1 C6 119.4(3) yes
C2 C1 C6 117.9(3) yes
C1 C2 C3 121.3(3) no
C2 C3 C4 119.7(3) no
C3 C4 N1 118.9(3) yes
C3 C4 C5 121.0(3) no
N1 C4 C5 120.1(3) yes
C4 C5 C6 120.1(3) no
C1 C6 C7 117.8(2) yes
C5 C6 C1 120.1(3) no
C5 C6 C7 122.0(3) yes
C6 C7 N2 111.1(3) yes
C7 N2 C8 115.0(2) yes
N2 C8 C9 109.3(2) yes
C8 C9 N3 112.8(3) yes
C9 N3 C10 111.7(3) yes
C9 N3 C11 110.6(3) yes
C10 N3 C11 110.0(3) yes
O2 N1 O3 122.2(3) yes
O2 N1 C4 119.1(3) yes
O3 N1 C4 118.6(3) yes
C1 C2 H2 119.4 no
C3 C2 H2 119.4 no
C2 C3 H3 120.2 no
C4 C3 H3 120.2 no
C4 C5 H5 120.0 no
C6 C5 H5 120.0 no
H7a C7 H7b 109.5 no
C6 C7 H7a 109.1 no
N2 C7 H7a 109.0 no
C6 C7 H7b 109.1 no
N2 C7 H7b 109.1 no
HN2a N2 HN2b 104(3) no
C7 N2 HN2a 102(2) no
C8 N2 HN2a 113(2) no
C7 N2 HN2b 109(2) no
C8 N2 HN2b 113(2) no
H8a C8 H8b 109.5 no
N2 C8 H8a 109.5 no
C9 C8 H8a 109.5 no
N2 C8 H8b 109.5 no
C9 C8 H8b 109.5 no
H9a C9 H9b 109.5 no
N3 C9 H9a 108.6 no
C8 C9 H9a 108.6 no
N3 C9 H9b 108.6 no
C8 C9 H9b 108.6 no
N3 C10 H10a 111.6 no
N3 C10 H10b 108.9 no
N3 C10 H10c 108.9 no
H10a C10 H10b 108.9 no
H10a C10 H10c 108.9 no
H10b C10 H10c 109.5 no
N3 C11 H11a 110.5 no
N3 C11 H11b 109.2 no
N3 C11 H11c 109.1 no
H11a C11 H11b 109.3 no
H11a C11 H11c 109.2 no
H11b C11 H11c 109.5 no

loop_
_geom_bond_atom_site_label_1
_geom_bond_atom_site_label_2
_geom_bond_distance
_geom_bond_publ_flag
O1 C1 1.295(3) yes
C1 C2 1.411(4) no
C2 C3 1.370(4) no
C3 C4 1.387(4) no
C4 C5 1.381(4) no
C5 C6 1.382(4) no
C6 C1 1.423(4) no
C6 C7 1.491(4) yes
C7 N2 1.499(4) yes
N2 C8 1.476(4) yes
C8 C9 1.512(5) yes
C9 N3 1.450(4) yes
N3 C10 1.448(5) yes
N3 C11 1.451(4) yes
N1 O2 1.229(3) yes
N1 O3 1.232(4) yes
N1 C4 1.438(4) yes
C2 H2 .950 no
C3 H3 .950 no
C5 H5 .950 no
C7 H7a .950 no
C7 H7b .950 no
C8 H8a .950 no
C8 H8b .950 no
C9 H9a .950 no
C9 H9b .950 no
C10 H10a .950 no
C10 H10b .950 no
C10 H10c .950 no
C11 H11a .950 no
C11 H11b .950 no
C11 H11c .950 no
N2 HN2b .91(4) no
N2 HN2a .92(4) no
